data_7015356
loop_
_publ_author_name
'Dureen, Meghan A.'
'Brown, Christopher C.'
'Morton, Jason G. M.'
'Stephan, Douglas W.'

_publ_section_title
;
 Titanium "constrained geometry" complexes with pendant arene groups.
;
_journal_issue 12
_journal_name_full 'Dalton transactions (Cambridge, England : 2003)'
_journal_page_first 2861
_journal_page_last 2867
_journal_paper_doi 10.1039/c0dt01530j
_journal_volume 40
_journal_year 2011
_chemical_formula_sum 'C25 H33 N Si Ti'
_chemical_formula_weight 423.51
_chemical_name_systematic
;
?
;
_space_group_IT_number 2
_symmetry_cell_setting triclinic
_symmetry_space_group_name_Hall '-P 1'
_symmetry_space_group_name_H-M 'P -1'
_atom_sites_solution_hydrogens geom
_atom_sites_solution_primary direct
_atom_sites_solution_secondary difmap
_audit_creation_method SHELXL-97
_cell_angle_alpha 80.73(3)
_cell_angle_beta 85.90(3)
_cell_angle_gamma 83.85(3)
_cell_formula_units_Z 2
_cell_length_a 7.5742(15)
_cell_length_b 11.756(2)
_cell_length_c 13.062(3)
_cell_measurement_temperature 150(2)
_cell_volume 1139.5(4)
_computing_cell_refinement 'Bruker XSCANS'
_computing_data_collection 'Bruker XSCANS'
_computing_data_reduction 'Bruker SHELXTL'
_computing_molecular_graphics 'Bruker SHELXTL'
_computing_publication_material 'Bruker SHELXTL'
_computing_structure_refinement 'SHELXL-97 (Sheldrick, 1997)'
_computing_structure_solution 'SHELXS-97 (Sheldrick, 1990)'
_diffrn_ambient_temperature 150(2)
_diffrn_measured_fraction_theta_full 0.963
_diffrn_measured_fraction_theta_max 0.963
_diffrn_measurement_device_type 'Bruker P4'
_diffrn_measurement_method '\w scans'
_diffrn_radiation_monochromator graphite
_diffrn_radiation_source 'fine-focus sealed tube'
_diffrn_radiation_type MoK\a
_diffrn_radiation_wavelength 0.71073
_diffrn_reflns_av_R_equivalents 0.1237
_diffrn_reflns_av_sigmaI/netI 0.2222
_diffrn_reflns_limit_h_max 9
_diffrn_reflns_limit_h_min -9
_diffrn_reflns_limit_k_max 15
_diffrn_reflns_limit_k_min -14
_diffrn_reflns_limit_l_max 17
_diffrn_reflns_limit_l_min -17
_diffrn_reflns_number 10685
_diffrn_reflns_theta_full 27.69
_diffrn_reflns_theta_max 27.69
_diffrn_reflns_theta_min 2.71
_exptl_absorpt_coefficient_mu 0.438
_exptl_absorpt_correction_T_max 0.979
_exptl_absorpt_correction_T_min 0.801
_exptl_absorpt_correction_type multi-scan
_exptl_absorpt_process_details SADABS
_exptl_crystal_density_diffrn 1.234
_exptl_crystal_density_method 'not measured'
_exptl_crystal_F_000 452
_exptl_crystal_size_max 0.1
_exptl_crystal_size_mid 0.1
_exptl_crystal_size_min 0.1
_refine_diff_density_max 1.413
_refine_diff_density_min -0.799
_refine_diff_density_rms 0.138
_refine_ls_extinction_method none
_refine_ls_goodness_of_fit_ref 1.070
_refine_ls_hydrogen_treatment constr
_refine_ls_matrix_type full
_refine_ls_number_parameters 261
_refine_ls_number_reflns 5127
_refine_ls_number_restraints 0
_refine_ls_restrained_S_all 1.070
_refine_ls_R_factor_all 0.2394
_refine_ls_R_factor_gt 0.1179
_refine_ls_shift/su_max 0.000
_refine_ls_shift/su_mean 0.000
_refine_ls_structure_factor_coef Fsqd
_refine_ls_weighting_details 'calc w=1/[\s^2^(Fo^2^)+(0.1055P)^2^+8.2711P] where P=(Fo^2^+2Fc^2^)/3'
_refine_ls_weighting_scheme calc
_refine_ls_wR_factor_gt 0.2902
_refine_ls_wR_factor_ref 0.3469
_reflns_number_gt 2277
_reflns_number_total 5127
_reflns_threshold_expression >2sigma(I)
_cod_data_source_file c0dt01530j.txt
_cod_data_source_block C5Me4SiMe2N(C6H4Ph)TiMe2
_cod_depositor_comments
;
The following automatic conversions were performed:
'_symmetry_cell_setting' value 'Triclinic' changed to 'triclinic'
according to '/home/saulius/struct/CIF-dictionaries/cif_core.dic'
dictionary named 'cif_core.dic' version 2.4.1 from 2010-06-29.

Automatic conversion script
Id: cif_fix_enum 1555 2011-01-17 13:19:09Z saulius 
;
_cod_original_sg_symbol_H-M P-1
_cod_database_code 7015356

loop_
_symmetry_equiv_pos_as_xyz
'x, y, z'
'-x, -y, -z'

loop_
_atom_site_label
_atom_site_type_symbol
_atom_site_fract_x
_atom_site_fract_y
_atom_site_fract_z
_atom_site_U_iso_or_equiv
_atom_site_adp_type
_atom_site_occupancy
_atom_site_symmetry_multiplicity
_atom_site_calc_flag
_atom_site_refinement_flags
_atom_site_disorder_assembly
_atom_site_disorder_group
Ti1 Ti 0.76565(19) 0.72545(14) 0.66398(12) 0.0296(5) Uani 1 1 d . . .
Si1 Si 0.4468(3) 0.7875(2) 0.7908(2) 0.0335(6) Uani 1 1 d . . .
N1 N 0.6668(9) 0.8228(6) 0.7654(5) 0.0286(16) Uani 1 1 d . . .
C19 C 0.6227(11) 0.6213(8) 0.5512(7) 0.034(2) Uani 1 1 d . . .
C3 C 0.7367(10) 0.9221(7) 0.7903(6) 0.0282(19) Uani 1 1 d . . .
C17 C 0.4824(11) 0.6748(8) 0.7024(6) 0.032(2) Uani 1 1 d . . .
C8 C 0.7678(11) 1.0144(7) 0.7110(7) 0.035(2) Uani 1 1 d . . .
H8A H 0.7451 1.0076 0.6418 0.042 Uiso 1 1 calc R . .
C14 C 0.8509(12) 0.7284(8) 0.9785(7) 0.036(2) Uani 1 1 d . . .
H14A H 0.9179 0.7138 0.9169 0.043 Uiso 1 1 calc R . .
C10 C 0.6589(12) 0.8568(9) 1.0720(7) 0.041(2) Uani 1 1 d . . .
H10A H 0.5945 0.9303 1.0748 0.049 Uiso 1 1 calc R . .
C18 C 0.4992(11) 0.7035(8) 0.5916(7) 0.032(2) Uani 1 1 d . . .
C9 C 0.7584(11) 0.8369(8) 0.9817(7) 0.033(2) Uani 1 1 d . . .
C21 C 0.5987(12) 0.5711(8) 0.7284(7) 0.035(2) Uani 1 1 d . . .
C20 C 0.6850(11) 0.5393(8) 0.6378(7) 0.036(2) Uani 1 1 d . . .
C5 C 0.8334(11) 1.0368(8) 0.9097(7) 0.037(2) Uani 1 1 d . . .
H5A H 0.8536 1.0457 0.9788 0.044 Uiso 1 1 calc R . .
C4 C 0.7752(10) 0.9330(7) 0.8918(7) 0.031(2) Uani 1 1 d . . .
C6 C 0.8625(12) 1.1272(8) 0.8297(8) 0.038(2) Uani 1 1 d . . .
H6A H 0.9041 1.1963 0.8436 0.045 Uiso 1 1 calc R . .
C1 C 1.0053(11) 0.6375(8) 0.7180(8) 0.042(2) Uani 1 1 d . . .
H1A H 1.0619 0.5919 0.6659 0.062 Uiso 1 1 calc R . .
H1B H 0.9810 0.5857 0.7830 0.062 Uiso 1 1 calc R . .
H1C H 1.0850 0.6937 0.7303 0.062 Uiso 1 1 calc R . .
C13 C 0.8467(12) 0.6410(8) 1.0640(8) 0.040(2) Uani 1 1 d . . .
H13A H 0.9103 0.5673 1.0611 0.048 Uiso 1 1 calc R . .
C11 C 0.6526(12) 0.7707(9) 1.1578(7) 0.042(2) Uani 1 1 d . . .
H11A H 0.5835 0.7852 1.2188 0.050 Uiso 1 1 calc R . .
C15 C 0.3805(13) 0.7276(10) 0.9270(7) 0.047(3) Uani 1 1 d . . .
H15A H 0.3600 0.7906 0.9686 0.071 Uiso 1 1 calc R . .
H15B H 0.4756 0.6710 0.9560 0.071 Uiso 1 1 calc R . .
H15C H 0.2711 0.6898 0.9281 0.071 Uiso 1 1 calc R . .
C2 C 0.8631(13) 0.8254(9) 0.5273(8) 0.045(2) Uani 1 1 d . . .
H2A H 0.9336 0.7745 0.4840 0.067 Uiso 1 1 calc R . .
H2B H 0.9379 0.8814 0.5454 0.067 Uiso 1 1 calc R . .
H2C H 0.7630 0.8668 0.4888 0.067 Uiso 1 1 calc R . .
C12 C 0.7466(13) 0.6638(9) 1.1548(7) 0.045(2) Uani 1 1 d . . .
H12A H 0.7437 0.6054 1.2141 0.054 Uiso 1 1 calc R . .
C24 C 0.8074(13) 0.4315(8) 0.6271(9) 0.052(3) Uani 1 1 d . . .
H24A H 0.7366 0.3676 0.6226 0.078 Uiso 1 1 calc R . .
H24B H 0.8800 0.4113 0.6878 0.078 Uiso 1 1 calc R . .
H24C H 0.8851 0.4455 0.5640 0.078 Uiso 1 1 calc R . .
C16 C 0.2850(13) 0.9144(9) 0.7498(8) 0.047(3) Uani 1 1 d . . .
H16A H 0.2567 0.9584 0.8075 0.071 Uiso 1 1 calc R . .
H16B H 0.1760 0.8875 0.7301 0.071 Uiso 1 1 calc R . .
H16C H 0.3369 0.9641 0.6903 0.071 Uiso 1 1 calc R . .
C23 C 0.6721(13) 0.6149(9) 0.4403(7) 0.046(2) Uani 1 1 d . . .
H23A H 0.5970 0.5636 0.4151 0.068 Uiso 1 1 calc R . .
H23B H 0.7972 0.5845 0.4329 0.068 Uiso 1 1 calc R . .
H23C H 0.6548 0.6925 0.3996 0.068 Uiso 1 1 calc R . .
C7 C 0.8299(13) 1.1148(8) 0.7295(8) 0.044(2) Uani 1 1 d . . .
H7A H 0.8502 1.1752 0.6736 0.053 Uiso 1 1 calc R . .
C25 C 0.6291(14) 0.5055(9) 0.8375(8) 0.049(3) Uani 1 1 d . . .
H25A H 0.5144 0.4887 0.8732 0.073 Uiso 1 1 calc R . .
H25B H 0.6892 0.5530 0.8766 0.073 Uiso 1 1 calc R . .
H25C H 0.7033 0.4328 0.8326 0.073 Uiso 1 1 calc R . .
C22 C 0.4043(14) 0.8077(9) 0.5270(7) 0.049(3) Uani 1 1 d . . .
H22A H 0.2755 0.8055 0.5392 0.074 Uiso 1 1 calc R . .
H22B H 0.4370 0.8062 0.4532 0.074 Uiso 1 1 calc R . .
H22C H 0.4392 0.8788 0.5467 0.074 Uiso 1 1 calc R . .

loop_
_atom_site_aniso_label
_atom_site_aniso_U_11
_atom_site_aniso_U_22
_atom_site_aniso_U_33
_atom_site_aniso_U_23
_atom_site_aniso_U_13
_atom_site_aniso_U_12
Ti1 0.0259(8) 0.0310(9) 0.0311(9) -0.0033(7) -0.0019(7) -0.0007(6)
Si1 0.0262(12) 0.0390(16) 0.0358(14) -0.0071(12) -0.0036(11) -0.0014(10)
N1 0.032(4) 0.027(4) 0.024(4) 0.004(3) -0.006(3) -0.004(3)
C19 0.029(4) 0.039(5) 0.038(5) -0.017(4) -0.005(4) -0.002(4)
C3 0.029(4) 0.026(5) 0.030(5) -0.004(4) -0.006(4) 0.002(3)
C17 0.029(4) 0.042(5) 0.025(4) -0.002(4) -0.002(4) -0.004(4)
C8 0.037(5) 0.028(5) 0.036(5) 0.001(4) -0.004(4) 0.003(4)
C14 0.037(5) 0.040(6) 0.031(5) -0.007(4) -0.010(4) 0.005(4)
C10 0.039(5) 0.049(6) 0.033(5) -0.007(4) -0.007(4) 0.006(4)
C18 0.027(4) 0.037(5) 0.033(5) -0.006(4) -0.002(4) -0.006(4)
C9 0.034(5) 0.032(5) 0.030(5) -0.001(4) -0.010(4) 0.001(4)
C21 0.037(5) 0.034(5) 0.034(5) -0.003(4) -0.008(4) -0.008(4)
C20 0.032(5) 0.026(5) 0.048(6) -0.006(4) -0.004(4) 0.005(4)
C5 0.028(4) 0.041(6) 0.044(6) -0.012(5) -0.010(4) 0.002(4)
C4 0.024(4) 0.030(5) 0.037(5) -0.002(4) -0.002(4) -0.001(3)
C6 0.041(5) 0.022(5) 0.052(6) -0.011(4) -0.010(5) -0.002(4)
C1 0.028(5) 0.043(6) 0.055(6) -0.013(5) 0.000(4) 0.003(4)
C13 0.041(5) 0.030(5) 0.049(6) -0.002(4) -0.010(5) 0.004(4)
C11 0.038(5) 0.058(7) 0.027(5) -0.006(5) 0.000(4) 0.004(5)
C15 0.039(5) 0.069(8) 0.039(6) -0.019(5) 0.000(5) -0.007(5)
C2 0.041(5) 0.043(6) 0.049(6) -0.007(5) 0.012(5) -0.011(4)
C12 0.052(6) 0.049(7) 0.031(5) 0.000(5) -0.004(5) -0.003(5)
C24 0.041(6) 0.036(6) 0.081(8) -0.015(5) -0.017(6) 0.004(4)
C16 0.041(5) 0.052(7) 0.051(6) -0.020(5) -0.007(5) 0.009(5)
C23 0.045(6) 0.059(7) 0.034(5) -0.013(5) 0.004(4) -0.005(5)
C7 0.050(6) 0.036(6) 0.043(6) 0.004(5) 0.004(5) -0.004(4)
C25 0.054(6) 0.039(6) 0.048(6) 0.009(5) -0.008(5) -0.002(5)
C22 0.054(6) 0.054(7) 0.034(5) -0.005(5) -0.003(5) 0.023(5)

loop_
_atom_type_symbol
_atom_type_description
_atom_type_scat_dispersion_real
_atom_type_scat_dispersion_imag
_atom_type_scat_source
C C 0.0033 0.0016 'International Tables Vol C Tables 4.2.6.8 and 6.1.1.4'
H H 0.0000 0.0000 'International Tables Vol C Tables 4.2.6.8 and 6.1.1.4'
N N 0.0061 0.0033 'International Tables Vol C Tables 4.2.6.8 and 6.1.1.4'
Si Si 0.0817 0.0704 'International Tables Vol C Tables 4.2.6.8 and 6.1.1.4'
Ti Ti 0.2776 0.4457 'International Tables Vol C Tables 4.2.6.8 and 6.1.1.4'

loop_
_geom_angle_atom_site_label_1
_geom_angle_atom_site_label_2
_geom_angle_atom_site_label_3
_geom_angle
_geom_angle_site_symmetry_1
_geom_angle_site_symmetry_3
_geom_angle_publ_flag
N1 Ti1 C1 107.9(3) . . ?
N1 Ti1 C2 111.3(4) . . ?
C1 Ti1 C2 99.8(4) . . ?
N1 Ti1 C17 75.6(3) . . ?
C1 Ti1 C17 128.6(4) . . ?
C2 Ti1 C17 127.5(3) . . ?
N1 Ti1 C21 95.3(3) . . ?
C1 Ti1 C21 94.0(3) . . ?
C2 Ti1 C21 144.1(4) . . ?
C17 Ti1 C21 36.1(3) . . ?
N1 Ti1 C18 98.0(3) . . ?
C1 Ti1 C18 144.1(4) . . ?
C2 Ti1 C18 93.2(4) . . ?
C17 Ti1 C18 36.0(3) . . ?
C21 Ti1 C18 58.5(3) . . ?
N1 Ti1 C20 129.2(3) . . ?
C1 Ti1 C20 86.7(3) . . ?
C2 Ti1 C20 113.6(4) . . ?
C17 Ti1 C20 58.7(3) . . ?
C21 Ti1 C20 34.1(3) . . ?
C18 Ti1 C20 57.4(3) . . ?
N1 Ti1 C19 131.4(3) . . ?
C1 Ti1 C19 113.0(3) . . ?
C2 Ti1 C19 86.7(4) . . ?
C17 Ti1 C19 58.7(3) . . ?
C21 Ti1 C19 57.4(3) . . ?
C18 Ti1 C19 34.2(3) . . ?
C20 Ti1 C19 34.4(3) . . ?
N1 Ti1 Si1 35.6(2) . . ?
C1 Ti1 Si1 126.6(3) . . ?
C2 Ti1 Si1 126.1(3) . . ?
C17 Ti1 Si1 40.0(2) . . ?
C21 Ti1 Si1 65.6(2) . . ?
C18 Ti1 Si1 66.1(2) . . ?
C20 Ti1 Si1 96.6(2) . . ?
C19 Ti1 Si1 96.9(2) . . ?
N1 Si1 C15 117.1(4) . . ?
N1 Si1 C16 111.3(4) . . ?
C15 Si1 C16 107.2(5) . . ?
N1 Si1 C17 91.6(4) . . ?
C15 Si1 C17 113.2(4) . . ?
C16 Si1 C17 116.2(4) . . ?
N1 Si1 Ti1 40.2(2) . . ?
C15 Si1 Ti1 129.3(3) . . ?
C16 Si1 Ti1 123.0(4) . . ?
C17 Si1 Ti1 51.5(3) . . ?
C3 N1 Si1 126.2(6) . . ?
C3 N1 Ti1 127.4(6) . . ?
Si1 N1 Ti1 104.2(3) . . ?
C18 C19 C20 107.1(8) . . ?
C18 C19 C23 127.2(8) . . ?
C20 C19 C23 125.7(9) . . ?
C18 C19 Ti1 69.3(5) . . ?
C20 C19 Ti1 72.0(5) . . ?
C23 C19 Ti1 126.7(6) . . ?
C8 C3 C4 117.7(8) . . ?
C8 C3 N1 119.2(7) . . ?
C4 C3 N1 123.1(7) . . ?
C18 C17 C21 105.9(8) . . ?
C18 C17 Si1 122.8(7) . . ?
C21 C17 Si1 121.0(6) . . ?
C18 C17 Ti1 74.2(5) . . ?
C21 C17 Ti1 73.7(5) . . ?
Si1 C17 Ti1 88.6(3) . . ?
C7 C8 C3 122.6(9) . . ?
C13 C14 C9 121.2(9) . . ?
C11 C10 C9 120.8(9) . . ?
C19 C18 C17 109.5(8) . . ?
C19 C18 C22 124.7(8) . . ?
C17 C18 C22 125.9(8) . . ?
C19 C18 Ti1 76.5(5) . . ?
C17 C18 Ti1 69.8(5) . . ?
C22 C18 Ti1 118.7(6) . . ?
C10 C9 C14 118.9(8) . . ?
C10 C9 C4 120.5(8) . . ?
C14 C9 C4 120.5(8) . . ?
C20 C21 C17 109.3(8) . . ?
C20 C21 C25 124.3(8) . . ?
C17 C21 C25 126.3(9) . . ?
C20 C21 Ti1 76.1(5) . . ?
C17 C21 Ti1 70.1(5) . . ?
C25 C21 Ti1 119.0(6) . . ?
C21 C20 C19 108.3(8) . . ?
C21 C20 C24 127.6(9) . . ?
C19 C20 C24 123.8(9) . . ?
C21 C20 Ti1 69.7(5) . . ?
C19 C20 Ti1 73.6(5) . . ?
C24 C20 Ti1 127.6(6) . . ?
C6 C5 C4 122.1(9) . . ?
C5 C4 C3 118.9(8) . . ?
C5 C4 C9 118.6(8) . . ?
C3 C4 C9 122.5(8) . . ?
C7 C6 C5 118.8(9) . . ?
C14 C13 C12 118.8(9) . . ?
C12 C11 C10 120.1(9) . . ?
C11 C12 C13 120.3(9) . . ?
C8 C7 C6 119.8(9) . . ?

loop_
_geom_bond_atom_site_label_1
_geom_bond_atom_site_label_2
_geom_bond_distance
_geom_bond_site_symmetry_2
_geom_bond_publ_flag
Ti1 N1 1.947(7) . ?
Ti1 C1 2.100(9) . ?
Ti1 C2 2.106(10) . ?
Ti1 C17 2.287(8) . ?
Ti1 C21 2.334(9) . ?
Ti1 C18 2.344(8) . ?
Ti1 C20 2.416(9) . ?
Ti1 C19 2.436(8) . ?
Ti1 Si1 2.924(3) . ?
Si1 N1 1.756(7) . ?
Si1 C15 1.859(10) . ?
Si1 C16 1.860(10) . ?
Si1 C17 1.879(10) . ?
N1 C3 1.424(10) . ?
C19 C18 1.410(12) . ?
C19 C20 1.435(12) . ?
C19 C23 1.482(13) . ?
C3 C8 1.402(12) . ?
C3 C4 1.406(12) . ?
C17 C18 1.432(12) . ?
C17 C21 1.434(12) . ?
C8 C7 1.378(13) . ?
C14 C13 1.391(12) . ?
C14 C9 1.394(12) . ?
C10 C11 1.386(13) . ?
C10 C9 1.392(13) . ?
C18 C22 1.515(12) . ?
C9 C4 1.501(12) . ?
C21 C20 1.396(13) . ?
C21 C25 1.527(12) . ?
C20 C24 1.507(12) . ?
C5 C6 1.389(13) . ?
C5 C4 1.400(12) . ?
C6 C7 1.383(13) . ?
C13 C12 1.408(14) . ?
C11 C12 1.382(14) . ?
